data_4335464
loop_
_publ_author_name
'Lawrence K. Keniley Jr.'
'Nathalie Dupont'
'Lipika Ray'
'Jie Ding'
'Kirill Kovnir'
'Jordan M. Hoyt'
'Andreas Hauser'
'Michael Shatruk'

_publ_contact_author_address
;
Department of Chemistry and Biochemistry
Florida State University
Dittmer Bldg Tallahassee
Florida 32306-4390 
USA
;
_publ_contact_author_email shatruk@chem.fsu.edu
_publ_contact_author_fax (850)6454822
_publ_contact_author_name 'Shatruk, Michael'
_publ_contact_author_phone (850)6448281
_publ_section_title
;
 Complexes with Redox-Active Ligands: Synthesis, Structure, and
 Electrochemical and Photophysical Behavior of the Ru(II) Complex with
 TTF-Annulated Phenanthroline
;
_journal_name_full 'Inorganic Chemistry'
_journal_page_first 8040
_journal_page_last 8052
_journal_paper_doi 10.1021/ic4006949
_journal_volume 52
_journal_year 2013
_chemical_formula_moiety 'Ru C33 H22 N6 S2 O, (C2 H3 N)0.77'
_chemical_formula_sum 'C34.54 H24.31 F12 N6.77 O P2 Ru S2'
_chemical_formula_weight 1005.37
_chemical_name_systematic
; 
 ? 
;
_space_group_IT_number 2
_symmetry_cell_setting triclinic
_symmetry_space_group_name_Hall '-P 1'
_symmetry_space_group_name_H-M 'P -1'
_atom_sites_solution_hydrogens geom
_atom_sites_solution_primary direct
_atom_sites_solution_secondary difmap
_audit_creation_method SHELXL-97
_cell_angle_alpha 89.738(4)
_cell_angle_beta 86.754(4)
_cell_angle_gamma 83.664(4)
_cell_formula_units_Z 2
_cell_length_a 8.928(3)
_cell_length_b 12.162(4)
_cell_length_c 17.426(5)
_cell_measurement_temperature 173(2)
_cell_volume 1877.6(10)
_computing_cell_refinement 'SMART V5.625 (Bruker, 2000)'
_computing_data_collection 'SMART V5.625 (Bruker, 2000)'
_computing_data_reduction 'SAINT V6.32 (Bruker, 2001)'
_computing_molecular_graphics 'X-Seed (Barbour, 2001)'
_computing_publication_material 'SHELXL-97 (Sheldrick, 1997)'
_computing_structure_refinement 'SHELXL-97 (Sheldrick, 1997)'
_computing_structure_solution 'SHELXS-97 (Sheldrick, 1990)'
_diffrn_ambient_temperature 173(2)
_diffrn_measured_fraction_theta_full 0.994
_diffrn_measured_fraction_theta_max 0.994
_diffrn_measurement_device_type 'Bruker APEX II CCD area-detector'
_diffrn_measurement_method 'profile data from \w scans'
_diffrn_radiation_monochromator graphite
_diffrn_radiation_source 'fine-focus sealed tube'
_diffrn_radiation_type MoK\a
_diffrn_radiation_wavelength 0.71073
_diffrn_reflns_av_R_equivalents 0.0460
_diffrn_reflns_av_sigmaI/netI 0.0652
_diffrn_reflns_limit_h_max 11
_diffrn_reflns_limit_h_min -11
_diffrn_reflns_limit_k_max 14
_diffrn_reflns_limit_k_min -14
_diffrn_reflns_limit_l_max 21
_diffrn_reflns_limit_l_min -21
_diffrn_reflns_number 19226
_diffrn_reflns_theta_full 26.00
_diffrn_reflns_theta_max 26.00
_diffrn_reflns_theta_min 2.05
_exptl_absorpt_coefficient_mu 0.716
_exptl_absorpt_correction_T_max 0.9651
_exptl_absorpt_correction_T_min 0.7251
_exptl_absorpt_correction_type multi-scan
_exptl_absorpt_process_details 'SADABS v2.03 (Bruker, 2003)'
_exptl_crystal_colour red
_exptl_crystal_density_diffrn 1.778
_exptl_crystal_description needle
_exptl_crystal_F_000 1002
_exptl_crystal_size_max 0.48
_exptl_crystal_size_mid 0.09
_exptl_crystal_size_min 0.05
_refine_diff_density_max 1.195
_refine_diff_density_min -0.539
_refine_diff_density_rms 0.113
_refine_ls_extinction_method none
_refine_ls_goodness_of_fit_ref 1.019
_refine_ls_hydrogen_treatment noref
_refine_ls_matrix_type full
_refine_ls_number_parameters 528
_refine_ls_number_reflns 7312
_refine_ls_number_restraints 0
_refine_ls_restrained_S_all 1.019
_refine_ls_R_factor_all 0.0852
_refine_ls_R_factor_gt 0.0541
_refine_ls_shift/su_max 0.001
_refine_ls_shift/su_mean 0.000
_refine_ls_structure_factor_coef Fsqd
_refine_ls_weighting_details 'calc w=1/[\s^2^(Fo^2^)+(0.0881P)^2^+0.0000P] where P=(Fo^2^+2Fc^2^)/3'
_refine_ls_weighting_scheme calc
_refine_ls_wR_factor_gt 0.1377
_refine_ls_wR_factor_ref 0.1476
_reflns_number_gt 5300
_reflns_number_total 7312
_reflns_threshold_expression >2sigma(I)
_cod_data_source_file ic4006949_si_002_4.cif
_cod_data_source_block str3
_cod_original_cell_volume 1877.5(10)
_cod_database_code 4335464

loop_
_symmetry_equiv_pos_as_xyz
'x, y, z'
'-x, -y, -z'

loop_
_atom_site_label
_atom_site_type_symbol
_atom_site_fract_x
_atom_site_fract_y
_atom_site_fract_z
_atom_site_U_iso_or_equiv
_atom_site_adp_type
_atom_site_occupancy
_atom_site_symmetry_multiplicity
_atom_site_calc_flag
_atom_site_refinement_flags
Ru1 Ru 0.50667(4) 0.31477(3) 0.26811(2) 0.02660(14) Uani 1 1 d .
P2 P 1.01364(14) 0.74172(11) 0.46225(8) 0.0362(3) Uani 1 1 d .
S2 S 0.48161(16) 0.22241(12) 0.66086(8) 0.0452(4) Uani 1 1 d .
S1 S 0.67427(15) 0.02432(11) 0.60194(8) 0.0412(3) Uani 1 1 d .
N1 N 0.6052(4) 0.1797(3) 0.3264(2) 0.0275(8) Uani 1 1 d .
N2 N 0.4389(4) 0.3590(3) 0.3801(2) 0.0264(8) Uani 1 1 d .
N4 N 0.4195(4) 0.4606(3) 0.2188(2) 0.0320(9) Uani 1 1 d .
N6 N 0.3268(4) 0.2280(3) 0.2483(2) 0.0318(9) Uani 1 1 d .
N3 N 0.6816(4) 0.4110(3) 0.2759(2) 0.0316(9) Uani 1 1 d .
N5 N 0.5648(5) 0.2519(3) 0.1595(2) 0.0356(10) Uani 1 1 d .
F7 F 0.8924(4) 0.7601(3) 0.3987(2) 0.0658(10) Uani 1 1 d .
F12 F 1.1339(5) 0.7225(3) 0.5258(2) 0.0780(12) Uani 1 1 d .
C12 C 0.5814(5) 0.1864(4) 0.4039(3) 0.0250(10) Uani 1 1 d .
C11 C 0.4903(4) 0.2836(4) 0.4333(3) 0.0248(10) Uani 1 1 d .
C17 C 0.6621(5) 0.5116(4) 0.2421(3) 0.0331(11) Uani 1 1 d .
C6 C 0.5149(5) 0.2129(4) 0.5619(3) 0.0326(11) Uani 1 1 d .
F11 F 0.9920(4) 0.6152(3) 0.4634(3) 0.0746(12) Uani 1 1 d .
C8 C 0.3640(5) 0.3944(4) 0.5366(3) 0.0321(11) Uani 1 1 d .
H8 H 0.3369 0.4069 0.5896 0.038 Uiso 1 1 calc R
F9 F 1.0351(4) 0.8680(3) 0.4606(3) 0.0790(13) Uani 1 1 d .
C7 C 0.4566(5) 0.2980(4) 0.5119(3) 0.0267(10) Uani 1 1 d .
C4 C 0.6400(5) 0.1043(4) 0.4538(3) 0.0283(10) Uani 1 1 d .
C3 C 0.7292(5) 0.0132(4) 0.4210(3) 0.0354(12) Uani 1 1 d .
H3 H 0.7746 -0.0433 0.4527 0.042 Uiso 1 1 calc R
C5 C 0.6056(5) 0.1194(4) 0.5342(3) 0.0324(11) Uani 1 1 d .
C2 C 0.7505(5) 0.0063(4) 0.3431(3) 0.0363(12) Uani 1 1 d .
H2 H 0.8089 -0.0565 0.3204 0.044 Uiso 1 1 calc R
C33 C 0.5938(7) 0.0973(5) 0.6842(3) 0.0496(14) Uani 1 1 d .
C28 C 0.3265(6) 0.1819(4) 0.1778(3) 0.0365(12) Uani 1 1 d .
C1 C 0.6879(5) 0.0895(4) 0.2969(3) 0.0323(11) Uani 1 1 d .
H1 H 0.7040 0.0828 0.2427 0.039 Uiso 1 1 calc R
C9 C 0.3145(5) 0.4689(4) 0.4831(3) 0.0333(11) Uani 1 1 d .
H9 H 0.2532 0.5347 0.4987 0.040 Uiso 1 1 calc R
C32 C 0.2128(5) 0.2124(4) 0.2996(3) 0.0361(12) Uani 1 1 d .
H32 H 0.2135 0.2434 0.3495 0.043 Uiso 1 1 calc R
C18 C 0.5132(5) 0.5406(4) 0.2099(3) 0.0333(11) Uani 1 1 d .
C10 C 0.3520(5) 0.4501(4) 0.4064(3) 0.0307(11) Uani 1 1 d .
H10 H 0.3150 0.5037 0.3703 0.037 Uiso 1 1 calc R
C27 C 0.4617(6) 0.1949(4) 0.1276(3) 0.0411(13) Uani 1 1 d .
F10 F 0.8790(5) 0.7676(4) 0.5238(2) 0.0861(13) Uani 1 1 d .
C19 C 0.4673(7) 0.6419(5) 0.1771(3) 0.0461(14) Uani 1 1 d .
H19 H 0.5367 0.6951 0.1687 0.055 Uiso 1 1 calc R
C14 C 0.9155(6) 0.4555(4) 0.3202(3) 0.0415(13) Uani 1 1 d .
H14 H 1.0015 0.4350 0.3489 0.050 Uiso 1 1 calc R
C15 C 0.8982(6) 0.5561(5) 0.2845(3) 0.0459(14) Uani 1 1 d .
H15 H 0.9729 0.6056 0.2871 0.055 Uiso 1 1 calc R
C13 C 0.8072(5) 0.3841(4) 0.3141(3) 0.0355(12) Uani 1 1 d .
H13 H 0.8216 0.3134 0.3378 0.043 Uiso 1 1 calc R
C16 C 0.7706(6) 0.5845(5) 0.2444(3) 0.0411(13) Uani 1 1 d .
H16 H 0.7572 0.6537 0.2187 0.049 Uiso 1 1 calc R
F8 F 1.1457(4) 0.7162(4) 0.3988(3) 0.0891(13) Uani 1 1 d .
C20 C 0.3215(7) 0.6646(5) 0.1569(3) 0.0512(15) Uani 1 1 d .
H20 H 0.2874 0.7351 0.1369 0.061 Uiso 1 1 calc R
C31 C 0.0955(6) 0.1540(5) 0.2833(4) 0.0470(14) Uani 1 1 d .
H31 H 0.0186 0.1429 0.3216 0.056 Uiso 1 1 calc R
C23 C 0.6946(7) 0.2629(5) 0.1194(3) 0.0466(14) Uani 1 1 d .
H23 H 0.7667 0.3034 0.1413 0.056 Uiso 1 1 calc R
C21 C 0.2244(6) 0.5848(5) 0.1657(3) 0.0482(14) Uani 1 1 d .
H21 H 0.1232 0.5989 0.1512 0.058 Uiso 1 1 calc R
C22 C 0.2769(6) 0.4835(5) 0.1960(3) 0.0417(13) Uani 1 1 d .
H22 H 0.2103 0.4278 0.2011 0.050 Uiso 1 1 calc R
C26 C 0.4882(8) 0.1478(5) 0.0551(3) 0.0563(16) Uani 1 1 d .
H26 H 0.4150 0.1080 0.0336 0.068 Uiso 1 1 calc R
C24 C 0.7272(8) 0.2165(5) 0.0462(4) 0.0598(17) Uani 1 1 d .
H24 H 0.8204 0.2244 0.0188 0.072 Uiso 1 1 calc R
C25 C 0.6217(9) 0.1598(5) 0.0153(4) 0.0653(19) Uani 1 1 d .
H25 H 0.6412 0.1282 -0.0345 0.078 Uiso 1 1 calc R
C30 C 0.0913(7) 0.1117(5) 0.2103(4) 0.0566(17) Uani 1 1 d .
H30 H 0.0092 0.0737 0.1967 0.068 Uiso 1 1 calc R
C29 C 0.2085(7) 0.1255(5) 0.1573(4) 0.0507(15) Uani 1 1 d .
H29 H 0.2081 0.0963 0.1069 0.061 Uiso 1 1 calc R
P1 P 0.88154(18) 0.85642(13) 0.11151(9) 0.0466(4) Uani 1 1 d .
F4 F 0.8189(5) 0.9781(3) 0.1353(3) 0.0805(12) Uani 1 1 d .
F2 F 0.9480(6) 0.7327(3) 0.0911(3) 0.1021(16) Uani 1 1 d .
F5 F 0.8619(5) 0.8852(4) 0.0245(2) 0.0940(14) Uani 1 1 d .
F3 F 1.0476(4) 0.8918(4) 0.1040(3) 0.0836(13) Uani 1 1 d .
F1 F 0.7189(5) 0.8173(4) 0.1170(3) 0.0951(14) Uani 1 1 d .
F6 F 0.9014(7) 0.8262(5) 0.1990(3) 0.1171(18) Uani 1 1 d .
O34 O 0.6047(5) 0.0652(4) 0.7503(3) 0.0709(13) Uani 1 1 d .
N1S N 0.9870(11) 0.6091(8) -0.0892(6) 0.094(3) Uiso 0.756(10) 1 d P
C2S C 0.8865(15) 0.5971(10) -0.0431(7) 0.096(4) Uiso 0.756(10) 1 d P
C1S C 0.7584(14) 0.5770(10) 0.0114(7) 0.103(4) Uiso 0.756(10) 1 d P
H1S1 H 0.6734 0.5585 -0.0174 0.154 Uiso 0.756(10) 1 calc PR
H1S2 H 0.7274 0.6437 0.0422 0.154 Uiso 0.756(10) 1 calc PR
H1S3 H 0.7899 0.5154 0.0455 0.154 Uiso 0.756(10) 1 calc PR

loop_
_atom_site_aniso_label
_atom_site_aniso_U_11
_atom_site_aniso_U_22
_atom_site_aniso_U_33
_atom_site_aniso_U_23
_atom_site_aniso_U_13
_atom_site_aniso_U_12
Ru1 0.0227(2) 0.0271(2) 0.0301(2) 0.00175(15) -0.00239(14) -0.00276(14)
P2 0.0264(7) 0.0301(7) 0.0524(9) 0.0005(6) -0.0083(6) -0.0018(5)
S2 0.0494(8) 0.0484(9) 0.0358(8) 0.0007(6) -0.0023(6) 0.0034(6)
S1 0.0375(7) 0.0406(8) 0.0447(8) 0.0099(6) -0.0073(6) 0.0006(6)
N1 0.0192(19) 0.028(2) 0.036(2) -0.0032(17) -0.0008(16) -0.0021(15)
N2 0.0197(19) 0.026(2) 0.033(2) -0.0004(17) -0.0043(16) -0.0026(15)
N4 0.029(2) 0.037(2) 0.029(2) 0.0032(18) 0.0000(17) -0.0013(17)
N6 0.029(2) 0.030(2) 0.037(2) 0.0021(18) -0.0098(18) -0.0024(17)
N3 0.028(2) 0.032(2) 0.034(2) -0.0022(18) 0.0003(17) -0.0015(17)
N5 0.042(2) 0.033(2) 0.032(2) 0.0060(18) -0.0005(19) -0.0025(19)
F7 0.061(2) 0.056(2) 0.081(3) -0.0055(19) -0.035(2) 0.0078(17)
F12 0.084(3) 0.061(2) 0.095(3) 0.005(2) -0.056(2) -0.008(2)
C12 0.017(2) 0.024(2) 0.035(3) -0.0013(19) -0.0031(18) -0.0032(17)
C11 0.014(2) 0.022(2) 0.039(3) -0.001(2) -0.0035(18) -0.0038(17)
C17 0.034(3) 0.033(3) 0.031(3) -0.003(2) 0.004(2) -0.003(2)
C6 0.028(2) 0.035(3) 0.035(3) 0.001(2) -0.004(2) -0.005(2)
F11 0.055(2) 0.0344(19) 0.139(4) 0.011(2) -0.037(2) -0.0084(16)
C8 0.025(2) 0.031(3) 0.039(3) -0.004(2) 0.002(2) -0.001(2)
F9 0.045(2) 0.037(2) 0.158(4) 0.008(2) -0.026(2) -0.0057(15)
C7 0.023(2) 0.025(2) 0.033(3) -0.001(2) -0.0024(19) -0.0051(18)
C4 0.023(2) 0.022(2) 0.040(3) -0.001(2) -0.004(2) -0.0031(18)
C3 0.025(2) 0.032(3) 0.049(3) 0.001(2) -0.004(2) 0.001(2)
C5 0.024(2) 0.030(3) 0.044(3) 0.005(2) -0.008(2) -0.0037(19)
C2 0.033(3) 0.027(3) 0.048(3) -0.009(2) -0.002(2) 0.002(2)
C33 0.049(3) 0.053(4) 0.046(4) 0.013(3) -0.003(3) -0.001(3)
C28 0.038(3) 0.035(3) 0.037(3) 0.001(2) -0.010(2) -0.001(2)
C1 0.027(2) 0.028(3) 0.041(3) -0.003(2) -0.001(2) -0.001(2)
C9 0.023(2) 0.030(3) 0.046(3) -0.004(2) -0.002(2) 0.0024(19)
C32 0.027(3) 0.035(3) 0.047(3) 0.001(2) -0.004(2) -0.003(2)
C18 0.037(3) 0.031(3) 0.031(3) 0.000(2) 0.000(2) -0.004(2)
C10 0.024(2) 0.022(2) 0.045(3) 0.000(2) -0.005(2) 0.0016(18)
C27 0.051(3) 0.040(3) 0.032(3) 0.003(2) -0.007(2) -0.002(2)
F10 0.076(3) 0.109(3) 0.072(3) -0.022(2) 0.030(2) -0.021(2)
C19 0.057(4) 0.040(3) 0.042(3) 0.010(3) -0.003(3) -0.009(3)
C14 0.025(3) 0.045(3) 0.054(3) -0.009(3) -0.001(2) -0.003(2)
C15 0.037(3) 0.047(3) 0.054(4) -0.007(3) 0.011(3) -0.015(3)
C13 0.027(3) 0.035(3) 0.045(3) -0.002(2) -0.003(2) -0.002(2)
C16 0.037(3) 0.040(3) 0.046(3) -0.001(3) 0.004(2) -0.011(2)
F8 0.053(2) 0.106(3) 0.103(3) -0.007(3) 0.024(2) 0.001(2)
C20 0.060(4) 0.045(3) 0.047(4) 0.016(3) -0.009(3) 0.004(3)
C31 0.034(3) 0.042(3) 0.065(4) -0.001(3) -0.007(3) -0.005(2)
C23 0.051(3) 0.051(4) 0.036(3) 0.001(3) 0.010(3) 0.000(3)
C21 0.040(3) 0.053(4) 0.049(3) 0.012(3) -0.009(3) 0.007(3)
C22 0.034(3) 0.046(3) 0.044(3) 0.008(3) -0.007(2) 0.001(2)
C26 0.081(5) 0.052(4) 0.038(3) -0.006(3) -0.005(3) -0.016(3)
C24 0.069(4) 0.057(4) 0.051(4) 0.004(3) 0.019(3) -0.006(3)
C25 0.103(6) 0.051(4) 0.041(4) -0.006(3) 0.011(4) -0.012(4)
C30 0.040(3) 0.055(4) 0.078(5) -0.002(3) -0.018(3) -0.015(3)
C29 0.057(4) 0.046(3) 0.052(4) -0.006(3) -0.023(3) -0.010(3)
P1 0.0544(9) 0.0424(9) 0.0431(9) -0.0010(7) -0.0029(7) -0.0057(7)
F4 0.081(3) 0.055(2) 0.104(3) -0.023(2) 0.003(2) -0.003(2)
F2 0.107(4) 0.057(3) 0.139(4) -0.025(3) -0.029(3) 0.018(2)
F5 0.109(3) 0.128(4) 0.050(2) 0.008(2) -0.025(2) -0.027(3)
F3 0.057(2) 0.095(3) 0.100(3) -0.021(3) -0.002(2) -0.018(2)
F1 0.062(3) 0.092(3) 0.135(4) 0.007(3) 0.006(3) -0.032(2)
F6 0.163(5) 0.136(5) 0.057(3) 0.022(3) -0.021(3) -0.030(4)
O34 0.070(3) 0.074(3) 0.064(3) 0.020(2) -0.007(2) 0.011(2)

loop_
_atom_type_symbol
_atom_type_description
_atom_type_scat_dispersion_real
_atom_type_scat_dispersion_imag
_atom_type_scat_source
C C 0.0033 0.0016 'International Tables Vol C Tables 4.2.6.8 and 6.1.1.4'
H H 0.0000 0.0000 'International Tables Vol C Tables 4.2.6.8 and 6.1.1.4'
N N 0.0061 0.0033 'International Tables Vol C Tables 4.2.6.8 and 6.1.1.4'
F F 0.0171 0.0103 'International Tables Vol C Tables 4.2.6.8 and 6.1.1.4'
P P 0.1023 0.0942 'International Tables Vol C Tables 4.2.6.8 and 6.1.1.4'
S S 0.1246 0.1234 'International Tables Vol C Tables 4.2.6.8 and 6.1.1.4'
Ru Ru -1.2594 0.8363 'International Tables Vol C Tables 4.2.6.8 and 6.1.1.4'
O O 0.0106 0.0060 'International Tables Vol C Tables 4.2.6.8 and 6.1.1.4'

loop_
_geom_angle_atom_site_label_1
_geom_angle_atom_site_label_2
_geom_angle_atom_site_label_3
_geom_angle
N4 Ru1 N5 88.93(16)
N4 Ru1 N6 96.13(15)
N5 Ru1 N6 78.14(16)
N4 Ru1 N3 78.26(15)
N5 Ru1 N3 97.82(16)
N6 Ru1 N3 173.23(15)
N4 Ru1 N2 96.18(15)
N5 Ru1 N2 172.90(15)
N6 Ru1 N2 96.36(15)
N3 Ru1 N2 88.08(15)
N4 Ru1 N1 173.37(15)
N5 Ru1 N1 95.82(15)
N6 Ru1 N1 89.38(14)
N3 Ru1 N1 96.47(15)
N2 Ru1 N1 79.50(15)
F9 P2 F11 179.6(3)
F9 P2 F10 88.9(2)
F11 P2 F10 91.3(2)
F9 P2 F8 91.1(2)
F11 P2 F8 88.7(2)
F10 P2 F8 178.5(3)
F9 P2 F12 89.8(2)
F11 P2 F12 90.5(2)
F10 P2 F12 92.7(3)
F8 P2 F12 88.7(2)
F9 P2 F7 90.6(2)
F11 P2 F7 89.04(19)
F10 P2 F7 87.1(2)
F8 P2 F7 91.4(2)
F12 P2 F7 179.5(2)
C6 S2 C33 96.8(3)
C5 S1 C33 97.0(3)
C1 N1 C12 118.0(4)
C1 N1 Ru1 128.0(3)
C12 N1 Ru1 114.1(3)
C10 N2 C11 117.2(4)
C10 N2 Ru1 128.9(3)
C11 N2 Ru1 113.9(3)
C18 N4 C22 117.6(4)
C18 N4 Ru1 116.6(3)
C22 N4 Ru1 125.7(3)
C32 N6 C28 118.1(4)
C32 N6 Ru1 125.6(3)
C28 N6 Ru1 116.4(3)
C13 N3 C17 118.6(4)
C13 N3 Ru1 125.6(3)
C17 N3 Ru1 115.8(3)
C23 N5 C27 118.7(5)
C23 N5 Ru1 125.2(4)
C27 N5 Ru1 116.1(3)
N1 C12 C4 123.0(4)
N1 C12 C11 116.4(4)
C4 C12 C11 120.6(4)
N2 C11 C7 122.6(4)
N2 C11 C12 116.2(4)
C7 C11 C12 121.2(4)
N3 C17 C16 121.2(5)
N3 C17 C18 115.2(4)
C16 C17 C18 123.4(5)
C5 C6 C7 121.8(4)
C5 C6 S2 116.5(4)
C7 C6 S2 121.7(4)
C9 C8 C7 118.6(5)
C11 C7 C8 118.0(4)
C11 C7 C6 117.6(4)
C8 C7 C6 124.3(4)
C3 C4 C12 117.3(4)
C3 C4 C5 124.6(4)
C12 C4 C5 118.1(4)
C2 C3 C4 119.3(5)
C6 C5 C4 120.7(4)
C6 C5 S1 117.0(4)
C4 C5 S1 122.3(4)
C3 C2 C1 120.5(5)
O34 C33 S1 125.1(5)
O34 C33 S2 122.1(5)
S1 C33 S2 112.7(3)
N6 C28 C29 121.2(5)
N6 C28 C27 114.5(4)
C29 C28 C27 124.3(5)
N1 C1 C2 121.8(5)
C8 C9 C10 120.6(5)
N6 C32 C31 123.2(5)
N4 C18 C19 121.8(5)
N4 C18 C17 113.8(4)
C19 C18 C17 124.3(5)
N2 C10 C9 122.9(4)
N5 C27 C26 121.6(5)
N5 C27 C28 114.6(4)
C26 C27 C28 123.7(5)
C20 C19 C18 119.5(5)
C15 C14 C13 119.4(5)
C14 C15 C16 119.0(5)
N3 C13 C14 122.2(5)
C15 C16 C17 119.6(5)
C19 C20 C21 119.6(5)
C32 C31 C30 118.7(6)
N5 C23 C24 122.0(6)
C20 C21 C22 118.8(5)
N4 C22 C21 122.6(5)
C25 C26 C27 118.7(6)
C25 C24 C23 118.2(6)
C24 C25 C26 120.8(6)
C29 C30 C31 118.8(5)
C30 C29 C28 119.9(5)
F5 P1 F4 90.6(3)
F5 P1 F1 89.5(3)
F4 P1 F1 92.3(2)
F5 P1 F6 179.5(3)
F4 P1 F6 89.8(3)
F1 P1 F6 90.3(3)
F5 P1 F3 89.8(3)
F4 P1 F3 89.8(2)
F1 P1 F3 177.8(3)
F6 P1 F3 90.4(3)
F5 P1 F2 91.8(3)
F4 P1 F2 177.4(3)
F1 P1 F2 88.6(3)
F6 P1 F2 87.7(3)
F3 P1 F2 89.4(3)
N1S C2S C1S 176.6(14)

loop_
_geom_bond_atom_site_label_1
_geom_bond_atom_site_label_2
_geom_bond_distance
Ru1 N4 2.060(4)
Ru1 N5 2.062(4)
Ru1 N6 2.061(4)
Ru1 N3 2.063(4)
Ru1 N2 2.067(4)
Ru1 N1 2.067(4)
P2 F9 1.568(4)
P2 F11 1.571(3)
P2 F10 1.571(4)
P2 F8 1.576(4)
P2 F12 1.584(4)
P2 F7 1.590(3)
S2 C6 1.735(5)
S2 C33 1.785(6)
S1 C5 1.738(5)
S1 C33 1.764(6)
N1 C1 1.340(6)
N1 C12 1.356(6)
N2 C10 1.347(6)
N2 C11 1.364(6)
N4 C18 1.354(6)
N4 C22 1.355(6)
N6 C32 1.345(6)
N6 C28 1.354(6)
N3 C13 1.346(6)
N3 C17 1.353(6)
N5 C23 1.337(7)
N5 C27 1.357(7)
C12 C4 1.398(6)
C12 C11 1.439(6)
C11 C7 1.393(6)
C17 C16 1.386(7)
C17 C18 1.479(7)
C6 C5 1.392(7)
C6 C7 1.423(6)
C8 C9 1.355(7)
C8 C7 1.412(6)
C4 C3 1.395(6)
C4 C5 1.427(7)
C3 C2 1.361(7)
C2 C1 1.380(7)
C33 O34 1.221(7)
C28 C29 1.382(7)
C28 C27 1.472(7)
C9 C10 1.373(7)
C32 C31 1.372(7)
C18 C19 1.386(7)
C27 C26 1.386(8)
C19 C20 1.366(8)
C14 C15 1.367(8)
C14 C13 1.378(7)
C15 C16 1.380(7)
C20 C21 1.373(8)
C31 C30 1.379(8)
C23 C24 1.400(8)
C21 C22 1.382(7)
C26 C25 1.366(9)
C24 C25 1.362(9)
C30 C29 1.379(9)
P1 F5 1.569(4)
P1 F4 1.572(4)
P1 F1 1.575(4)
P1 F6 1.581(5)
P1 F3 1.587(4)
P1 F2 1.589(4)
N1S C2S 1.191(14)
C2S C1S 1.485(16)
